data_7101448
loop_
_publ_author_name
'Cameron Jones'
'Shaun P. Green'
'Peter Junk'
'Kai-Alexander Lippert'
'Andreas Stasch'

_publ_section_title
;
Synthetic, Structural and Theoretical Studies of
Amidinate and Guanidinate Stabilised Germanium(I) Dimers
;
_journal_issue 38
_journal_name_full 'Chemical Communications'
_journal_paper_doi 10.1039/b610645e
_journal_year 2006
_chemical_formula_sum 'C31 H48 Cl Ge N3'
_chemical_formula_weight 570.76
_chemical_name_systematic
;
?
;
_space_group_IT_number 9
_symmetry_cell_setting monoclinic
_symmetry_space_group_name_Hall 'C -2yc'
_symmetry_space_group_name_H-M 'C 1 c 1'
_atom_sites_solution_hydrogens geom
_atom_sites_solution_primary direct
_atom_sites_solution_secondary difmap
_audit_creation_method SHELXL-97
_cell_angle_alpha 90.00
_cell_angle_beta 100.69(3)
_cell_angle_gamma 90.00
_cell_formula_units_Z 4
_cell_length_a 17.620(4)
_cell_length_b 12.441(3)
_cell_length_c 14.419(3)
_cell_measurement_temperature 150(2)
_cell_volume 3106.1(11)
_computing_structure_refinement 'SHELXL-97 (Sheldrick, 1997)'
_computing_structure_solution 'SHELXS-97 (Sheldrick, 1990)'
_diffrn_ambient_temperature 150(2)
_diffrn_measured_fraction_theta_full 0.995
_diffrn_measured_fraction_theta_max 0.995
_diffrn_measurement_device_type 'Nonius Kappa CCD'
_diffrn_radiation_monochromator graphite
_diffrn_radiation_source 'fine-focus sealed tube'
_diffrn_radiation_type MoK\a
_diffrn_radiation_wavelength 0.71073
_diffrn_reflns_av_R_equivalents 0.0401
_diffrn_reflns_av_sigmaI/netI 0.0493
_diffrn_reflns_limit_h_max 21
_diffrn_reflns_limit_h_min -21
_diffrn_reflns_limit_k_max 15
_diffrn_reflns_limit_k_min -15
_diffrn_reflns_limit_l_max 17
_diffrn_reflns_limit_l_min -17
_diffrn_reflns_number 11700
_diffrn_reflns_theta_full 26.00
_diffrn_reflns_theta_max 26.00
_diffrn_reflns_theta_min 3.33
_exptl_absorpt_coefficient_mu 1.095
_exptl_absorpt_correction_T_max 0.853
_exptl_absorpt_correction_T_min 0.771
_exptl_absorpt_correction_type multi-scan
_exptl_absorpt_process_details 'Sortav (Blessing, 1995)'
_exptl_crystal_colour colourless
_exptl_crystal_density_diffrn 1.221
_exptl_crystal_density_method 'not measured'
_exptl_crystal_description block
_exptl_crystal_F_000 1216
_exptl_crystal_size_max 0.25
_exptl_crystal_size_mid 0.25
_exptl_crystal_size_min 0.15
_refine_diff_density_max 0.658
_refine_diff_density_min -0.733
_refine_diff_density_rms 0.072
_refine_ls_abs_structure_details 'Flack H D (1983), Acta Cryst. A39, 876-881'
_refine_ls_abs_structure_Flack 0.20(2)
_refine_ls_extinction_method none
_refine_ls_goodness_of_fit_ref 1.157
_refine_ls_hydrogen_treatment constr
_refine_ls_matrix_type full
_refine_ls_number_parameters 357
_refine_ls_number_reflns 6076
_refine_ls_number_restraints 2
_refine_ls_restrained_S_all 1.157
_refine_ls_R_factor_all 0.0683
_refine_ls_R_factor_gt 0.0643
_refine_ls_shift/su_max 0.002
_refine_ls_shift/su_mean 0.001
_refine_ls_structure_factor_coef Fsqd
_refine_ls_weighting_details 'calc w=1/[\s^2^(Fo^2^)+(0.0124P)^2^+12.6456P] where P=(Fo^2^+2Fc^2^)/3'
_refine_ls_weighting_scheme calc
_refine_ls_wR_factor_gt 0.1349
_refine_ls_wR_factor_ref 0.1374
_reflns_number_gt 5714
_reflns_number_total 6076
_reflns_threshold_expression >2sigma(I)
_cod_data_source_file b610645e.txt
_cod_original_sg_symbol_H-M Cc
_cod_database_code 7101448

loop_
_symmetry_equiv_pos_as_xyz
'x, y, z'
'x, -y, z+1/2'
'x+1/2, y+1/2, z'
'x+1/2, -y+1/2, z+1/2'

loop_
_atom_site_label
_atom_site_type_symbol
_atom_site_fract_x
_atom_site_fract_y
_atom_site_fract_z
_atom_site_U_iso_or_equiv
_atom_site_adp_type
_atom_site_occupancy
_atom_site_symmetry_multiplicity
_atom_site_calc_flag
_atom_site_refinement_flags
_atom_site_disorder_assembly
_atom_site_disorder_group
Ge1 Ge 0.49042(6) 0.07377(10) 0.06537(6) 0.0308(5) Uani 0.627(6) 1 d P A 1
Cl1 Cl 0.6102(2) 0.0028(2) 0.09760(19) 0.0451(8) Uani 0.627(6) 1 d P A 1
N1 N 0.5148(3) 0.2013(3) 0.0000(3) 0.0222(9) Uani 1 1 d . . .
C1 C 0.5153(4) 0.2657(3) 0.0768(5) 0.0249(7) Uani 1 1 d . A .
N2 N 0.5089(3) 0.2006(4) 0.1486(3) 0.0247(9) Uani 1 1 d . . .
C2 C 0.5419(3) 0.2188(4) -0.0871(4) 0.0225(10) Uani 1 1 d . A .
N3 N 0.5184(4) 0.3757(2) 0.0781(5) 0.0361(9) Uani 1 1 d . . .
C3 C 0.4894(3) 0.2008(4) -0.1704(4) 0.0284(12) Uani 1 1 d . . .
C4 C 0.5171(4) 0.2043(5) -0.2574(4) 0.0316(12) Uani 1 1 d . A .
H4 H 0.4828 0.1906 -0.3153 0.038 Uiso 1 1 calc R . .
C5 C 0.5933(4) 0.2274(5) -0.2573(5) 0.0338(13) Uani 1 1 d . . .
H5 H 0.6112 0.2304 -0.3156 0.041 Uiso 1 1 calc R A .
C6 C 0.6430(3) 0.2457(5) -0.1766(4) 0.0312(13) Uani 1 1 d . A .
H6 H 0.6950 0.2628 -0.1801 0.037 Uiso 1 1 calc R . .
C7 C 0.6225(4) 0.2408(4) -0.0860(4) 0.0338(13) Uani 1 1 d . . .
C8 C 0.4042(3) 0.1790(4) -0.1732(5) 0.0330(13) Uani 1 1 d . A .
H8 H 0.3934 0.1938 -0.1087 0.040 Uiso 1 1 calc R . .
C9 C 0.3551(4) 0.2553(7) -0.2408(5) 0.0537(19) Uani 1 1 d . . .
H9A H 0.3723 0.3293 -0.2260 0.080 Uiso 1 1 calc R A .
H9B H 0.3009 0.2481 -0.2346 0.080 Uiso 1 1 calc R . .
H9C H 0.3604 0.2381 -0.3056 0.080 Uiso 1 1 calc R . .
C10 C 0.3885(4) 0.0574(5) -0.1939(6) 0.053(2) Uani 1 1 d . . .
H10A H 0.3778 0.0455 -0.2622 0.080 Uiso 1 1 calc R A .
H10B H 0.3440 0.0346 -0.1670 0.080 Uiso 1 1 calc R . .
H10C H 0.4341 0.0156 -0.1653 0.080 Uiso 1 1 calc R . .
C11 C 0.6840(3) 0.2527(5) 0.0022(5) 0.0322(13) Uani 1 1 d . A .
H11 H 0.6581 0.2546 0.0582 0.039 Uiso 1 1 calc R . .
C12 C 0.7384(4) 0.1573(6) 0.0120(5) 0.054(2) Uani 1 1 d . . .
H12A H 0.7083 0.0906 0.0076 0.081 Uiso 1 1 calc R A .
H12B H 0.7733 0.1605 0.0734 0.081 Uiso 1 1 calc R . .
H12C H 0.7686 0.1592 -0.0385 0.081 Uiso 1 1 calc R . .
C13 C 0.7309(4) 0.3559(6) 0.0012(6) 0.0496(17) Uani 1 1 d . . .
H13A H 0.7686 0.3616 0.0602 0.074 Uiso 1 1 calc R A .
H13B H 0.6962 0.4180 -0.0050 0.074 Uiso 1 1 calc R . .
H13C H 0.7581 0.3542 -0.0523 0.074 Uiso 1 1 calc R . .
C14 C 0.4818(3) 0.2170(4) 0.2343(4) 0.0257(11) Uani 1 1 d . A .
C15 C 0.4051(3) 0.2399(5) 0.2360(4) 0.0261(12) Uani 1 1 d . . .
C16 C 0.3787(4) 0.2453(6) 0.3205(5) 0.0456(16) Uani 1 1 d . A .
H16 H 0.3264 0.2627 0.3216 0.055 Uiso 1 1 calc R . .
C17 C 0.4322(4) 0.2241(6) 0.4063(5) 0.0439(16) Uani 1 1 d . . .
H17 H 0.4157 0.2274 0.4654 0.053 Uiso 1 1 calc R A .
C18 C 0.5073(4) 0.1991(5) 0.4024(5) 0.0361(13) Uani 1 1 d . A .
H18 H 0.5419 0.1821 0.4593 0.043 Uiso 1 1 calc R . .
C19 C 0.5338(3) 0.1980(4) 0.3200(4) 0.0273(11) Uani 1 1 d . . .
C20 C 0.3442(4) 0.2531(5) 0.1465(5) 0.0419(15) Uani 1 1 d . A .
H20 H 0.3713 0.2572 0.0915 0.050 Uiso 1 1 calc R . .
C21 C 0.2946(4) 0.3541(6) 0.1464(6) 0.0511(18) Uani 1 1 d . . .
H21A H 0.2631 0.3642 0.0835 0.077 Uiso 1 1 calc R A .
H21B H 0.3281 0.4167 0.1627 0.077 Uiso 1 1 calc R . .
H21C H 0.2608 0.3459 0.1928 0.077 Uiso 1 1 calc R . .
C22 C 0.2902(5) 0.1554(6) 0.1327(6) 0.063(2) Uani 1 1 d . . .
H22A H 0.2664 0.1464 0.1885 0.094 Uiso 1 1 calc R A .
H22B H 0.3199 0.0908 0.1239 0.094 Uiso 1 1 calc R . .
H22C H 0.2498 0.1665 0.0769 0.094 Uiso 1 1 calc R . .
C23 C 0.6179(4) 0.1731(6) 0.3197(4) 0.0378(14) Uani 1 1 d . A .
H23 H 0.6276 0.1856 0.2544 0.045 Uiso 1 1 calc R . .
C24 C 0.6728(5) 0.2480(8) 0.3881(7) 0.065(2) Uani 1 1 d . . .
H24A H 0.6581 0.2471 0.4504 0.098 Uiso 1 1 calc R A .
H24B H 0.6688 0.3215 0.3632 0.098 Uiso 1 1 calc R . .
H24C H 0.7261 0.2227 0.3937 0.098 Uiso 1 1 calc R . .
C25 C 0.6416(5) 0.0586(7) 0.3475(6) 0.076(3) Uani 1 1 d . . .
H25A H 0.6243 0.0402 0.4064 0.113 Uiso 1 1 calc R A .
H25B H 0.6979 0.0522 0.3567 0.113 Uiso 1 1 calc R . .
H25C H 0.6177 0.0093 0.2974 0.113 Uiso 1 1 calc R . .
C26 C 0.4905(4) 0.4360(5) -0.0121(6) 0.0477(19) Uani 1 1 d . A .
H26 H 0.4960 0.3858 -0.0645 0.057 Uiso 1 1 calc R . .
C27 C 0.4033(5) 0.4659(6) -0.0265(6) 0.0564(19) Uani 1 1 d . . .
H27A H 0.3728 0.4009 -0.0221 0.085 Uiso 1 1 calc R A .
H27B H 0.3872 0.4986 -0.0889 0.085 Uiso 1 1 calc R . .
H27C H 0.3951 0.5171 0.0224 0.085 Uiso 1 1 calc R . .
C28 C 0.5386(5) 0.5329(8) -0.0239(8) 0.082(3) Uani 1 1 d . . .
H28A H 0.5331 0.5864 0.0242 0.122 Uiso 1 1 calc R A .
H28B H 0.5212 0.5638 -0.0868 0.122 Uiso 1 1 calc R . .
H28C H 0.5929 0.5116 -0.0170 0.122 Uiso 1 1 calc R . .
C29 C 0.5462(5) 0.4286(6) 0.1703(6) 0.0519(18) Uani 1 1 d . A .
H29 H 0.5462 0.3710 0.2187 0.062 Uiso 1 1 calc R . .
C30 C 0.4915(4) 0.5158(7) 0.1946(7) 0.071(3) Uani 1 1 d . . .
H30A H 0.5126 0.5461 0.2568 0.107 Uiso 1 1 calc R A .
H30B H 0.4407 0.4842 0.1957 0.107 Uiso 1 1 calc R . .
H30C H 0.4862 0.5729 0.1470 0.107 Uiso 1 1 calc R . .
C31 C 0.6285(4) 0.4677(7) 0.1836(6) 0.059(2) Uani 1 1 d . . .
H31A H 0.6307 0.5334 0.1466 0.089 Uiso 1 1 calc R A .
H31B H 0.6609 0.4122 0.1623 0.089 Uiso 1 1 calc R . .
H31C H 0.6476 0.4831 0.2505 0.089 Uiso 1 1 calc R . .
Ge1A Ge 0.53315(16) 0.06445(12) 0.08080(11) 0.0255(7) Uani 0.373(6) 1 d P A 2
Cl1A Cl 0.4130(3) -0.0069(3) 0.0488(3) 0.0400(13) Uani 0.373(6) 1 d P A 2

loop_
_atom_site_aniso_label
_atom_site_aniso_U_11
_atom_site_aniso_U_22
_atom_site_aniso_U_33
_atom_site_aniso_U_23
_atom_site_aniso_U_13
_atom_site_aniso_U_12
Ge1 0.0428(13) 0.0217(5) 0.0294(5) 0.0023(4) 0.0106(5) -0.0032(6)
Cl1 0.0465(15) 0.0460(15) 0.0462(15) 0.0124(11) 0.0174(11) 0.0206(10)
N1 0.026(2) 0.023(2) 0.017(2) 0.0029(17) 0.0028(17) 0.0026(15)
C1 0.0235(18) 0.0244(17) 0.0272(18) 0.001(3) 0.0060(15) 0.003(2)
N2 0.024(2) 0.022(2) 0.030(3) -0.0006(19) 0.0128(18) 0.0036(16)
C2 0.027(3) 0.020(2) 0.025(3) 0.000(2) 0.016(2) -0.0045(18)
N3 0.057(3) 0.0187(14) 0.039(2) 0.003(2) 0.025(2) 0.004(2)
C3 0.025(3) 0.026(3) 0.032(3) 0.007(2) 0.000(2) 0.001(2)
C4 0.038(3) 0.036(3) 0.023(3) 0.010(2) 0.011(2) 0.005(2)
C5 0.039(3) 0.031(3) 0.035(4) 0.011(3) 0.016(3) 0.012(2)
C6 0.027(3) 0.038(3) 0.031(3) 0.008(2) 0.011(2) 0.016(2)
C7 0.051(4) 0.017(2) 0.032(3) -0.001(2) 0.004(3) 0.001(2)
C8 0.024(3) 0.023(3) 0.049(4) 0.006(2) 0.000(2) -0.007(2)
C9 0.027(3) 0.088(6) 0.039(4) 0.009(4) -0.011(3) 0.006(3)
C10 0.037(3) 0.037(4) 0.090(6) -0.013(3) 0.024(3) -0.029(3)
C11 0.016(2) 0.037(3) 0.043(4) -0.009(3) 0.005(2) 0.002(2)
C12 0.039(4) 0.058(4) 0.053(4) -0.014(3) -0.021(3) 0.018(3)
C13 0.036(3) 0.050(4) 0.068(5) -0.012(4) 0.025(3) -0.011(3)
C14 0.023(3) 0.022(3) 0.031(3) 0.001(2) 0.005(2) -0.0063(18)
C15 0.003(2) 0.043(3) 0.034(3) -0.002(2) 0.0082(18) -0.0012(18)
C16 0.036(4) 0.057(4) 0.048(4) 0.002(3) 0.022(3) 0.014(3)
C17 0.050(4) 0.056(4) 0.029(4) -0.003(3) 0.016(3) -0.009(3)
C18 0.037(3) 0.034(3) 0.037(4) 0.002(3) 0.006(2) -0.006(2)
C19 0.035(3) 0.024(3) 0.024(3) -0.001(2) 0.010(2) -0.005(2)
C20 0.037(4) 0.047(4) 0.040(4) 0.000(3) 0.002(3) 0.011(3)
C21 0.042(4) 0.046(4) 0.063(5) 0.014(4) 0.002(3) 0.005(3)
C22 0.060(5) 0.040(4) 0.075(6) -0.002(4) -0.021(4) 0.007(3)
C23 0.028(3) 0.070(4) 0.015(3) 0.000(3) 0.004(2) -0.003(3)
C24 0.048(4) 0.080(6) 0.073(6) -0.030(5) 0.024(4) -0.012(4)
C25 0.085(6) 0.077(6) 0.052(5) 0.014(4) -0.022(4) 0.007(4)
C26 0.068(4) 0.027(3) 0.059(4) 0.014(3) 0.040(3) 0.031(3)
C27 0.066(5) 0.036(4) 0.069(5) 0.009(4) 0.016(4) 0.006(3)
C28 0.067(5) 0.069(5) 0.120(7) 0.065(5) 0.049(5) 0.020(4)
C29 0.086(5) 0.030(4) 0.046(4) -0.014(3) 0.029(4) -0.005(3)
C30 0.055(4) 0.069(5) 0.105(6) -0.051(5) 0.052(4) -0.020(4)
C31 0.053(4) 0.064(5) 0.071(5) -0.003(4) 0.036(4) 0.012(3)
Ge1A 0.0370(19) 0.0113(7) 0.0298(9) 0.0031(6) 0.0102(9) 0.0103(8)
Cl1A 0.062(3) 0.0170(17) 0.046(2) -0.0045(15) 0.0221(19) -0.0116(14)

loop_
_atom_type_symbol
_atom_type_description
_atom_type_scat_dispersion_real
_atom_type_scat_dispersion_imag
_atom_type_scat_source
C C 0.0033 0.0016 'International Tables Vol C Tables 4.2.6.8 and 6.1.1.4'
H H 0.0000 0.0000 'International Tables Vol C Tables 4.2.6.8 and 6.1.1.4'
N N 0.0061 0.0033 'International Tables Vol C Tables 4.2.6.8 and 6.1.1.4'
Cl Cl 0.1484 0.1585 'International Tables Vol C Tables 4.2.6.8 and 6.1.1.4'
Ge Ge 0.1547 1.8001 'International Tables Vol C Tables 4.2.6.8 and 6.1.1.4'

loop_
_geom_angle_atom_site_label_1
_geom_angle_atom_site_label_2
_geom_angle_atom_site_label_3
_geom_angle
N1 Ge1 N2 67.27(12)
N1 Ge1 Cl1 97.92(17)
N2 Ge1 Cl1 98.33(18)
C1 N1 C2 131.7(4)
C1 N1 Ge1 93.2(3)
C2 N1 Ge1 133.5(3)
C1 N1 Ge1A 92.9(3)
C2 N1 Ge1A 125.2(3)
Ge1 N1 Ge1A 21.50(7)
N2 C1 N1 106.5(3)
N2 C1 N3 127.1(6)
N1 C1 N3 126.3(6)
C1 N2 C14 132.7(5)
C1 N2 Ge1 92.4(3)
C14 N2 Ge1 126.9(3)
C1 N2 Ge1A 94.4(3)
C14 N2 Ge1A 132.1(4)
Ge1 N2 Ge1A 21.55(7)
C3 C2 N1 116.9(4)
C3 C2 C7 122.4(5)
N1 C2 C7 120.3(5)
C1 N3 C29 117.5(6)
C1 N3 C26 118.8(6)
C29 N3 C26 123.7(4)
C2 C3 C4 118.2(5)
C2 C3 C8 123.2(6)
C4 C3 C8 118.6(5)
C5 C4 C3 119.9(5)
C6 C5 C4 121.1(6)
C5 C6 C7 123.7(6)
C6 C7 C2 114.6(5)
C6 C7 C11 120.2(6)
C2 C7 C11 125.1(5)
C9 C8 C3 110.4(5)
C9 C8 C10 115.3(6)
C3 C8 C10 108.5(5)
C12 C11 C7 110.0(5)
C12 C11 C13 109.0(5)
C7 C11 C13 112.2(6)
C15 C14 C19 119.6(5)
C15 C14 N2 122.1(5)
C19 C14 N2 117.9(5)
C16 C15 C14 120.9(5)
C16 C15 C20 116.2(5)
C14 C15 C20 122.8(5)
C15 C16 C17 118.5(6)
C18 C17 C16 119.4(6)
C19 C18 C17 122.0(6)
C18 C19 C14 119.5(5)
C18 C19 C23 120.0(5)
C14 C19 C23 120.4(5)
C15 C20 C21 113.7(6)
C15 C20 C22 110.2(5)
C21 C20 C22 108.0(6)
C19 C23 C25 114.4(6)
C19 C23 C24 111.7(6)
C25 C23 C24 106.7(6)
C28 C26 N3 113.5(7)
C28 C26 C27 110.9(6)
N3 C26 C27 113.0(6)
N3 C29 C31 114.1(6)
N3 C29 C30 113.7(7)
C31 C29 C30 111.8(6)
N2 Ge1A N1 63.81(12)
N2 Ge1A Cl1A 98.8(2)
N1 Ge1A Cl1A 99.6(2)

loop_
_geom_bond_atom_site_label_1
_geom_bond_atom_site_label_2
_geom_bond_distance
Ge1 N1 1.934(4)
Ge1 N2 1.973(5)
Ge1 Cl1 2.255(4)
N1 C1 1.365(8)
N1 C2 1.441(7)
N1 Ge1A 2.055(5)
C1 N2 1.336(8)
C1 N3 1.369(4)
N2 C14 1.420(8)
N2 Ge1A 2.041(5)
C2 C3 1.392(8)
C2 C7 1.444(8)
N3 C29 1.482(9)
N3 C26 1.503(9)
C3 C4 1.428(8)
C3 C8 1.519(8)
C4 C5 1.374(9)
C5 C6 1.341(9)
C6 C7 1.419(9)
C7 C11 1.517(8)
C8 C9 1.512(9)
C8 C10 1.556(8)
C11 C12 1.516(8)
C11 C13 1.528(9)
C14 C15 1.386(7)
C14 C19 1.415(8)
C15 C16 1.384(9)
C15 C20 1.526(8)
C16 C17 1.434(10)
C17 C18 1.371(10)
C18 C19 1.354(9)
C19 C23 1.515(8)
C20 C21 1.530(9)
C20 C22 1.534(10)
C23 C25 1.518(11)
C23 C24 1.557(9)
C26 C28 1.501(11)
C26 C27 1.557(9)
C29 C31 1.509(11)
C29 C30 1.536(10)
Ge1A Cl1A 2.263(6)
